data_7008215
loop_
_publ_author_name
'Cross, Warren B.'
'Parkin, Ivan P.'
'White, Andrew J. P.'
'Williams, David J.'

_publ_section_title
;
 Synthesis and characterisation of tungsten(VI) oxo-salicylate
 complexes for use in the chemical vapour deposition of self-cleaning
 films.
;
_journal_issue 7
_journal_name_full 'Dalton transactions (Cambridge, England : 2003)'
_journal_page_first 1287
_journal_page_last 1293
_journal_paper_doi 10.1039/b419235d
_journal_year 2005
_chemical_formula_sum 'C26 H33 Cl O7 W'
_chemical_formula_weight 676.82
_chemical_name_systematic
;
?
;
_space_group_IT_number 2
_symmetry_cell_setting triclinic
_symmetry_space_group_name_Hall '-P 1'
_symmetry_space_group_name_H-M 'P -1'
_atom_sites_solution_hydrogens geom
_atom_sites_solution_primary direct
_atom_sites_solution_secondary difmap
_audit_creation_method SHELXL
_cell_angle_alpha 69.847(8)
_cell_angle_beta 71.662(10)
_cell_angle_gamma 82.612(9)
_cell_formula_units_Z 4
_cell_length_a 12.3643(11)
_cell_length_b 14.9782(15)
_cell_length_c 17.039(2)
_cell_measurement_reflns_used 27
_cell_measurement_temperature 293(2)
_cell_measurement_theta_max 27.80
_cell_measurement_theta_min 10.59
_cell_volume 2811.2(5)
_computing_cell_refinement 'Siemens XSCANS'
_computing_data_collection 'Siemens XSCANS'
_computing_data_reduction 'Siemens SHELXTL'
_computing_molecular_graphics 'Siemens SHELXTL'
_computing_publication_material 'Siemens SHELXTL'
_computing_structure_refinement 'SHELXL-93 (Sheldrick, 1993)'
_computing_structure_solution 'SHELXS-86 (Sheldrick, 1990)'
_diffrn_ambient_temperature 293(2)
_diffrn_measurement_device 'Siemens P4'
_diffrn_measurement_method '\w scans'
_diffrn_radiation_monochromator graphite
_diffrn_radiation_source 'fine-focus sealed tube'
_diffrn_radiation_type CuK\a
_diffrn_radiation_wavelength 1.54178
_diffrn_reflns_av_R_equivalents 0.0201
_diffrn_reflns_av_sigmaI/netI 0.0511
_diffrn_reflns_limit_h_max 7
_diffrn_reflns_limit_h_min -13
_diffrn_reflns_limit_k_max 15
_diffrn_reflns_limit_k_min -15
_diffrn_reflns_limit_l_max 18
_diffrn_reflns_limit_l_min -19
_diffrn_reflns_number 7987
_diffrn_reflns_theta_max 59.99
_diffrn_reflns_theta_min 2.89
_diffrn_standards_interval_count 97
_diffrn_standards_number 3
_exptl_absorpt_coefficient_mu 8.826
_exptl_absorpt_correction_T_max 0.8687
_exptl_absorpt_correction_T_min 0.3216
_exptl_absorpt_correction_type 'Lamina [1 1 1]'
_exptl_crystal_colour Red
_exptl_crystal_density_diffrn 1.599
_exptl_crystal_description 'platy needles'
_exptl_crystal_F_000 1344
_exptl_crystal_size_max 0.40
_exptl_crystal_size_mid 0.17
_exptl_crystal_size_min 0.05
_refine_diff_density_max 0.707
_refine_diff_density_min -0.875
_refine_diff_density_rms 0.094
_refine_ls_extinction_coef 0.00014(3)
_refine_ls_extinction_expression Fc^*^=kFc[1+0.001xFc^2^\l^3^/sin(2\q)]^-1/4^
_refine_ls_extinction_method SHELXL
_refine_ls_goodness_of_fit_all 1.039
_refine_ls_goodness_of_fit_obs 1.091
_refine_ls_matrix_type full
_refine_ls_number_parameters 730
_refine_ls_number_reflns 7150
_refine_ls_number_restraints 137
_refine_ls_restrained_S_all 1.057
_refine_ls_restrained_S_obs 1.096
_refine_ls_R_factor_all 0.0646
_refine_ls_R_factor_obs 0.0480
_refine_ls_shift/esd_max 0.001
_refine_ls_shift/esd_mean 0.000
_refine_ls_structure_factor_coef Fsqd
_refine_ls_weighting_details 'w=1/[\s^2^(Fo^2^)+(0.0689P)^2^+2.2696P] where P=(Fo^2^+2Fc^2^)/3'
_refine_ls_weighting_scheme calc
_refine_ls_wR_factor_all 0.1333
_refine_ls_wR_factor_obs 0.1208
_reflns_number_observed 5951
_reflns_number_total 7592
_reflns_observed_criterion >2sigma(I)
_cod_data_source_file b419235d.txt
_cod_data_source_block Compound_3
_cod_depositor_comments
;
The following automatic conversions were performed:
'_symmetry_cell_setting' value 'Triclinic' changed to 'triclinic'
according to '/home/saulius/struct/CIF-dictionaries/cif_core.dic'
dictionary named 'cif_core.dic' version 2.4.1 from 2010-06-29.

Automatic conversion script
Id: cif_fix_enum 1527 2010-12-29 10:47:43Z saulius 

The following automatic conversions were performed:

'_refine_ls_weighting_scheme' value 'calc
w=1/[\s^2^(Fo^2^)+(0.0689P)^2^+2.2696P] where P=(Fo^2^+2Fc^2^)/3' was
changed to 'calc'. New tag '_refine_ls_weighting_details' was
created. The value of the new tag was set to
'w=1/[\s^2^(Fo^2^)+(0.0689P)^2^+2.2696P] where P=(Fo^2^+2Fc^2^)/3'.

Automatic conversion script
Id: cif_fix_values 3143 2015-03-26 13:38:13Z robertas 
;
_cod_original_sg_symbol_H-M P-1
_cod_original_formula_sum 'C26 H33 O7 Cl W'
_cod_database_code 7008215

loop_
_symmetry_equiv_pos_as_xyz
'x, y, z'
'-x, -y, -z'

loop_
_atom_site_aniso_label
_atom_site_aniso_U_11
_atom_site_aniso_U_22
_atom_site_aniso_U_33
_atom_site_aniso_U_23
_atom_site_aniso_U_13
_atom_site_aniso_U_12
W 0.0641(3) 0.0695(3) 0.0755(3) -0.0312(2) -0.0057(2) 0.0038(2)
Cl 0.103(2) 0.095(2) 0.0774(14) -0.0307(13) -0.0236(13) 0.0048(14)
O 0.079(5) 0.078(5) 0.128(7) -0.046(5) -0.013(4) 0.002(4)
O1 0.086(5) 0.082(5) 0.085(5) -0.028(4) -0.008(4) 0.028(4)
C1 0.064(5) 0.071(6) 0.079(6) -0.014(5) 0.002(4) 0.000(4)
C2 0.071(6) 0.096(8) 0.087(7) -0.011(6) -0.019(5) 0.007(5)
C3 0.094(8) 0.111(10) 0.090(8) -0.013(7) -0.039(6) 0.006(7)
C4 0.127(11) 0.114(10) 0.081(7) -0.014(7) -0.038(7) -0.005(8)
C5 0.089(7) 0.082(7) 0.077(6) -0.022(5) -0.010(5) -0.007(5)
C6 0.075(6) 0.069(6) 0.071(5) -0.016(4) -0.010(4) -0.007(4)
C7 0.059(5) 0.074(6) 0.063(5) -0.019(4) -0.003(4) -0.004(4)
O7 0.095(5) 0.074(4) 0.072(4) -0.030(3) -0.008(3) 0.022(4)
O8 0.068(4) 0.076(4) 0.069(4) -0.018(3) -0.014(3) 0.009(3)
C9 0.088(9) 0.132(13) 0.125(11) -0.022(10) -0.018(8) 0.040(9)
C10 0.102(14) 0.111(15) 0.117(15) -0.042(12) -0.002(11) 0.021(12)
C11 0.059(10) 0.120(17) 0.149(21) -0.028(14) 0.001(11) 0.014(9)
C12 0.211(16) 0.157(14) 0.088(8) -0.035(9) -0.045(10) -0.004(12)
C13 0.170(33) 0.178(34) 0.100(19) -0.071(22) -0.007(20) -0.028(26)
C14 0.137(31) 0.255(52) 0.057(13) -0.012(19) -0.024(15) -0.007(31)
O21 0.070(4) 0.078(4) 0.080(4) -0.032(3) -0.007(3) 0.002(3)
C21 0.068(5) 0.075(6) 0.066(5) -0.032(4) -0.019(4) 0.007(4)
C22 0.062(5) 0.097(7) 0.063(5) -0.039(5) -0.012(4) 0.017(5)
C23 0.081(7) 0.096(8) 0.076(6) -0.042(6) -0.008(5) 0.013(6)
C24 0.072(7) 0.104(9) 0.089(7) -0.035(6) 0.008(5) -0.001(6)
C25 0.071(6) 0.096(8) 0.092(7) -0.030(6) -0.011(5) 0.004(5)
C26 0.061(5) 0.067(5) 0.064(5) -0.020(4) -0.010(4) 0.006(4)
C27 0.070(6) 0.070(6) 0.082(6) -0.033(5) -0.024(5) 0.010(4)
O27 0.074(4) 0.078(4) 0.078(4) -0.040(3) -0.007(3) -0.002(3)
O28 0.072(4) 0.091(5) 0.110(6) -0.045(4) -0.027(4) 0.006(4)
C29 0.074(6) 0.094(7) 0.093(7) -0.055(6) -0.018(5) 0.013(5)
C30 0.168(15) 0.100(10) 0.079(7) -0.030(7) -0.019(8) -0.005(9)
C31 0.113(9) 0.109(9) 0.084(7) -0.048(7) -0.028(7) 0.025(7)
C32 0.084(9) 0.129(12) 0.120(11) -0.027(9) 0.006(8) -0.015(8)
C33 0.112(17) 0.129(19) 0.090(13) -0.042(14) 0.006(12) -0.060(15)
C34 0.086(16) 0.189(27) 0.154(25) -0.067(21) 0.048(17) -0.018(16)
W' 0.0546(2) 0.0733(3) 0.0694(3) -0.0277(2) -0.0231(2) 0.0029(2)
Cl' 0.121(2) 0.094(2) 0.0790(15) -0.0415(14) -0.0353(15) 0.006(2)
O' 0.066(4) 0.098(5) 0.098(5) -0.027(4) -0.023(4) -0.011(4)
O1' 0.095(5) 0.083(5) 0.100(5) -0.051(4) -0.050(4) 0.035(4)
C1' 0.045(7) 0.063(9) 0.051(8) -0.027(6) -0.015(5) -0.006(6)
C2' 0.061(10) 0.088(14) 0.092(14) -0.056(11) 0.007(9) -0.028(10)
C3' 0.095(15) 0.123(18) 0.074(12) -0.066(13) -0.013(11) -0.012(14)
C4' 0.158(24) 0.095(16) 0.053(9) -0.030(10) -0.043(13) 0.043(17)
C5' 0.128(18) 0.095(14) 0.059(9) -0.048(10) -0.040(11) 0.051(14)
C6' 0.055(8) 0.062(9) 0.051(8) -0.033(6) -0.014(6) 0.016(7)
C7' 0.049(9) 0.086(14) 0.107(17) -0.050(12) -0.016(9) -0.003(9)
O7' 0.138(17) 0.105(14) 0.119(13) -0.051(10) -0.058(12) 0.051(13)
O8' 0.071(4) 0.075(4) 0.067(4) -0.030(3) -0.022(3) 0.005(3)
C9' 0.204(25) 0.129(20) 0.154(22) -0.092(17) -0.011(15) 0.023(16)
C10' 0.183(22) 0.144(20) 0.169(21) -0.075(17) -0.038(16) 0.037(17)
C11' 0.180(35) 0.174(29) 0.167(27) -0.143(25) -0.010(21) 0.020(23)
C12' 0.166(19) 0.145(17) 0.083(12) -0.070(12) -0.031(12) 0.044(15)
C13' 0.157(28) 0.158(29) 0.076(14) -0.037(16) -0.028(16) 0.032(23)
C14' 0.184(30) 0.201(32) 0.165(26) -0.096(24) -0.093(23) 0.021(24)
O21' 0.059(3) 0.081(4) 0.071(4) -0.017(3) -0.027(3) -0.004(3)
C21' 0.056(5) 0.069(5) 0.063(5) -0.025(4) -0.019(4) 0.002(4)
C22' 0.063(5) 0.074(6) 0.074(5) -0.035(4) -0.029(4) 0.003(4)
C23' 0.060(5) 0.099(8) 0.084(6) -0.033(6) -0.025(5) 0.006(5)
C24' 0.058(5) 0.088(7) 0.079(6) -0.028(5) -0.026(4) -0.006(4)
C25' 0.053(5) 0.085(6) 0.072(5) -0.025(5) -0.007(4) -0.014(4)
C26' 0.055(5) 0.081(6) 0.065(5) -0.024(4) -0.016(4) 0.009(4)
C27' 0.060(5) 0.070(5) 0.069(5) -0.030(4) -0.011(4) 0.005(4)
O27' 0.065(4) 0.080(4) 0.073(4) -0.014(3) -0.024(3) 0.005(3)
O28' 0.063(4) 0.082(5) 0.083(4) -0.011(4) -0.009(3) -0.005(3)
C29' 0.060(5) 0.075(6) 0.068(5) -0.021(4) -0.020(4) 0.004(4)
C30' 0.124(12) 0.085(9) 0.149(13) -0.007(9) -0.009(10) 0.035(9)
C31' 0.176(16) 0.125(12) 0.096(9) -0.049(9) 0.034(10) -0.036(11)
C32' 0.060(6) 0.118(10) 0.120(9) -0.031(8) -0.030(6) -0.014(6)
C33' 0.063(22) 0.182(43) 0.178(36) -0.067(32) -0.067(20) -0.020(20)
C34' 0.053(17) 0.253(60) 0.198(49) -0.073(42) -0.047(24) 0.001(25)
C33B 0.069(25) 0.188(41) 0.093(19) -0.029(21) -0.028(15) -0.047(23)
C34B 0.083(18) 0.087(16) 0.178(31) -0.065(19) 0.000(18) -0.013(13)

loop_
_atom_site_label
_atom_site_type_symbol
_atom_site_fract_x
_atom_site_fract_y
_atom_site_fract_z
_atom_site_U_iso_or_equiv
_atom_site_thermal_displace_type
_atom_site_occupancy
_atom_site_calc_flag
_atom_site_refinement_flags
_atom_site_disorder_group
W W 0.22731(4) 0.50020(3) 0.28722(3) 0.0717(2) Uani 1 d . .
Cl Cl 0.1983(3) 0.6180(2) 0.1645(2) 0.0924(7) Uani 1 d . .
O O 0.1432(7) 0.4187(6) 0.2892(6) 0.096(2) Uani 1 d . .
O1 O 0.2593(7) 0.4374(6) 0.3939(5) 0.091(2) Uani 1 d . .
C1 C 0.2440(9) 0.4584(7) 0.4694(7) 0.080(3) Uani 1 d . .
C2 C 0.3054(10) 0.4033(9) 0.5268(8) 0.092(3) Uani 1 d . .
C3 C 0.2837(12) 0.4184(10) 0.6038(9) 0.101(4) Uani 1 d . .
H3A H 0.3222(12) 0.3813(10) 0.6433(9) 0.122 Uiso 1 calc R .
C4 C 0.2038(14) 0.4894(11) 0.6270(9) 0.110(4) Uani 1 d . .
C5 C 0.1453(10) 0.5425(9) 0.5693(7) 0.087(3) Uani 1 d . .
H5A H 0.0919(10) 0.5885(9) 0.5835(7) 0.104 Uiso 1 calc R .
C6 C 0.1658(9) 0.5279(7) 0.4892(7) 0.076(2) Uani 1 d . .
C7 C 0.1036(8) 0.5877(7) 0.4294(6) 0.069(2) Uani 1 d . .
O7 O 0.0325(7) 0.6494(5) 0.4471(4) 0.085(2) Uani 1 d . .
O8 O 0.1157(6) 0.5723(5) 0.3537(4) 0.075(2) Uani 1 d . .
C9 C 0.3960(11) 0.3333(10) 0.5048(10) 0.128(6) Uani 1 d D .
H9A H 0.4269(11) 0.3096(10) 0.5549(10) 0.153 Uiso 0.70 calc PR 1
H9B H 0.3805(11) 0.3245(10) 0.4562(10) 0.153 Uiso 0.30 d PR 2
C10 C 0.3524(16) 0.2459(13) 0.5002(14) 0.118(7) Uani 0.70 d PD 1
H10A H 0.4154(16) 0.2040(13) 0.4858(14) 0.177 Uiso 0.70 calc PR 1
H10B H 0.3134(16) 0.2645(13) 0.4562(14) 0.177 Uiso 0.70 calc PR 1
H10C H 0.3007(16) 0.2137(13) 0.5558(14) 0.177 Uiso 0.70 calc PR 1
C11 C 0.4974(14) 0.3758(14) 0.4269(16) 0.123(9) Uani 0.70 d PD 1
H11A H 0.5519(14) 0.3261(14) 0.4170(16) 0.184 Uiso 0.70 calc PR 1
H11B H 0.5323(14) 0.4216(14) 0.4386(16) 0.184 Uiso 0.70 calc PR 1
H11C H 0.4720(14) 0.4064(14) 0.3760(16) 0.184 Uiso 0.70 calc PR 1
C10A C 0.3961(37) 0.2305(15) 0.5634(25) 0.100(11) Uiso 0.30 d PD 2
H10D H 0.4616(37) 0.1972(15) 0.5376(25) 0.149 Uiso 0.30 calc PR 2
H10E H 0.3281(37) 0.2007(15) 0.5700(25) 0.149 Uiso 0.30 calc PR 2
H10F H 0.3987(37) 0.2287(15) 0.6197(25) 0.149 Uiso 0.30 calc PR 2
C11A C 0.5158(29) 0.3734(40) 0.4702(48) 0.168(38) Uiso 0.30 d PD 2
H11D H 0.5707(29) 0.3253(40) 0.4571(48) 0.251 Uiso 0.30 calc PR 2
H11E H 0.5307(29) 0.3933(40) 0.5136(48) 0.251 Uiso 0.30 calc PR 2
H11F H 0.5211(29) 0.4270(40) 0.4181(48) 0.251 Uiso 0.30 calc PR 2
C12 C 0.1822(18) 0.4957(13) 0.7162(9) 0.153(7) Uani 1 d DU .
H12A H 0.2551(18) 0.4778(13) 0.7295(9) 0.184 Uiso 0.55 calc PR 1
H12B H 0.1098(18) 0.5288(13) 0.7204(9) 0.184 Uiso 0.45 d PR 2
C13 C 0.1566(32) 0.5963(15) 0.7196(19) 0.148(13) Uani 0.55 d PD 1
H13A H 0.1435(32) 0.5958(15) 0.7783(19) 0.222 Uiso 0.55 calc PR 1
H13B H 0.0899(32) 0.6210(15) 0.7011(19) 0.222 Uiso 0.55 calc PR 1
H13C H 0.2202(32) 0.6357(15) 0.6816(19) 0.222 Uiso 0.55 calc PR 1
C14 C 0.0980(29) 0.4246(21) 0.7881(16) 0.161(19) Uani 0.55 d PD 1
H14A H 0.0888(29) 0.4334(21) 0.8431(16) 0.241 Uiso 0.55 calc PR 1
H14B H 0.1260(29) 0.3612(21) 0.7906(16) 0.241 Uiso 0.55 calc PR 1
H14C H 0.0257(29) 0.4344(21) 0.7761(16) 0.241 Uiso 0.55 calc PR 1
C13A C 0.2456(37) 0.5595(26) 0.7382(27) 0.151(16) Uiso 0.45 d PD 2
H13D H 0.2169(37) 0.5513(26) 0.7995(27) 0.227 Uiso 0.45 calc PR 2
H13E H 0.2348(37) 0.6246(26) 0.7052(27) 0.227 Uiso 0.45 calc PR 2
H13F H 0.3254(37) 0.5429(26) 0.7238(27) 0.227 Uiso 0.45 calc PR 2
C14A C 0.1403(37) 0.4059(21) 0.7922(22) 0.116(14) Uiso 0.45 d PD 2
H14D H 0.1291(37) 0.4176(21) 0.8462(22) 0.173 Uiso 0.45 calc PR 2
H14E H 0.1958(37) 0.3555(21) 0.7879(22) 0.173 Uiso 0.45 calc PR 2
H14F H 0.0695(37) 0.3881(21) 0.7904(22) 0.173 Uiso 0.45 calc PR 2
O21 O 0.3652(6) 0.4592(5) 0.2224(5) 0.078(2) Uani 1 d . .
C21 C 0.4706(8) 0.4952(7) 0.1703(6) 0.068(2) Uani 1 d . .
C22 C 0.5387(8) 0.4420(8) 0.1176(6) 0.074(2) Uani 1 d . .
C23 C 0.6400(10) 0.4835(9) 0.0593(7) 0.086(3) Uani 1 d . .
H23A H 0.6839(10) 0.4528(9) 0.0205(7) 0.103 Uiso 1 calc R .
C24 C 0.6795(10) 0.5677(10) 0.0555(8) 0.095(3) Uani 1 d . .
C25 C 0.6139(10) 0.6140(9) 0.1131(8) 0.090(3) Uani 1 d . .
H25A H 0.6397(10) 0.6697(9) 0.1131(8) 0.108 Uiso 1 calc R .
C26 C 0.5084(8) 0.5771(7) 0.1717(6) 0.067(2) Uani 1 d . .
C27 C 0.4423(9) 0.6249(7) 0.2354(7) 0.072(2) Uani 1 d . .
O27 O 0.3445(6) 0.6050(5) 0.2807(4) 0.076(2) Uani 1 d . .
O28 O 0.4952(6) 0.6889(6) 0.2439(6) 0.089(2) Uani 1 d . .
C29 C 0.4982(9) 0.3458(8) 0.1283(7) 0.083(3) Uani 1 d . .
H29A H 0.4157(9) 0.3503(8) 0.1372(7) 0.100 Uiso 1 calc R .
C30 C 0.5220(16) 0.2741(11) 0.2108(8) 0.119(5) Uani 1 d . .
H30A H 0.4972(16) 0.2124(11) 0.2193(8) 0.179 Uiso 1 calc R .
H30B H 0.4814(16) 0.2938(11) 0.2605(8) 0.179 Uiso 1 calc R .
H30C H 0.6023(16) 0.2712(11) 0.2043(8) 0.179 Uiso 1 calc R .
C31 C 0.5558(12) 0.3120(10) 0.0487(8) 0.100(4) Uani 1 d . .
H31A H 0.5270(12) 0.2511(10) 0.0592(8) 0.150 Uiso 1 calc R .
H31B H 0.6367(12) 0.3067(10) 0.0395(8) 0.150 Uiso 1 calc R .
H31C H 0.5394(12) 0.3572(10) -0.0022(8) 0.150 Uiso 1 calc R .
C32 C 0.7887(12) 0.6150(11) -0.0081(9) 0.123(5) Uani 1 d D .
H32A H 0.8338(12) 0.6211(11) 0.0279(9) 0.147 Uiso 0.60 calc PR 1
H32B H 0.8106(12) 0.6584(11) 0.0143(9) 0.147 Uiso 0.40 d PR 2
C33 C 0.7682(19) 0.7161(11) -0.0640(13) 0.112(8) Uani 0.60 d PD 1
H33A H 0.8396(19) 0.7430(11) -0.1031(13) 0.168 Uiso 0.60 calc PR 1
H33B H 0.7333(19) 0.7541(11) -0.0270(13) 0.168 Uiso 0.60 calc PR 1
H33C H 0.7188(19) 0.7149(11) -0.0972(13) 0.168 Uiso 0.60 calc PR 1
C34 C 0.8618(24) 0.5559(17) -0.0627(19) 0.159(14) Uani 0.60 d PDU 1
H34A H 0.9293(24) 0.5899(17) -0.1014(19) 0.238 Uiso 0.60 calc PR 1
H34B H 0.8195(24) 0.5437(17) -0.0964(19) 0.238 Uiso 0.60 calc PR 1
H34C H 0.8829(24) 0.4966(17) -0.0250(19) 0.238 Uiso 0.60 calc PR 1
C33A C 0.7825(45) 0.6791(32) -0.0983(18) 0.162(21) Uiso 0.40 d PD 2
H33D H 0.8562(45) 0.7049(32) -0.1328(18) 0.243 Uiso 0.40 calc PR 2
H33E H 0.7282(45) 0.7300(32) -0.0924(18) 0.243 Uiso 0.40 calc PR 2
H33F H 0.7593(45) 0.6426(32) -0.1266(18) 0.243 Uiso 0.40 calc PR 2
C34A C 0.8802(33) 0.5371(24) -0.0199(25) 0.111(12) Uiso 0.40 d PD 2
H34D H 0.9500(33) 0.5660(24) -0.0601(25) 0.167 Uiso 0.40 calc PR 2
H34E H 0.8551(33) 0.4955(24) -0.0425(25) 0.167 Uiso 0.40 calc PR 2
H34F H 0.8924(33) 0.5012(24) 0.0354(25) 0.167 Uiso 0.40 calc PR 2
W' W 0.21515(3) 0.95830(3) 0.19647(3) 0.0637(2) Uani 1 d . .
Cl' Cl 0.2499(3) 0.8643(2) 0.1084(2) 0.0936(8) Uani 1 d . .
O' O 0.3061(6) 1.0434(6) 0.1267(5) 0.088(2) Uani 1 d . .
O1' O 0.1850(6) 1.0023(5) 0.2917(5) 0.085(2) Uani 1 d D .
C1' C 0.2030(10) 0.9686(9) 0.3724(7) 0.050(4) Uani 0.55 d PD 1
C2' C 0.1577(12) 1.0224(12) 0.4295(10) 0.078(6) Uani 0.55 d PD 1
C3' C 0.1780(14) 0.9838(14) 0.5105(11) 0.090(6) Uani 0.55 d PD 1
H3'A H 0.1491(14) 1.0172(14) 0.5499(11) 0.108 Uiso 0.55 calc PR 1
C4' C 0.2371(14) 0.9004(13) 0.5372(10) 0.102(9) Uani 0.55 d PD 1
C5' C 0.2813(12) 0.8503(11) 0.4798(10) 0.090(7) Uani 0.55 d PD 1
H5'A H 0.3228(12) 0.7941(11) 0.4956(10) 0.108 Uiso 0.55 calc PR 1
C6' C 0.2634(10) 0.8844(9) 0.3966(8) 0.054(3) Uani 0.55 d PD 1
C7' C 0.3158(11) 0.8274(13) 0.3391(11) 0.077(7) Uani 0.55 d PD 1
O7' O 0.3602(22) 0.7493(15) 0.3637(16) 0.117(9) Uani 0.55 d PDU 1
C1B C 0.2214(15) 0.9816(16) 0.3647(11) 0.100(13) Uiso 0.45 d PD 2
C2B C 0.1858(12) 1.0393(11) 0.4180(10) 0.052(5) Uiso 0.45 d PD 2
C3B C 0.2230(18) 1.0131(17) 0.4919(13) 0.092(9) Uiso 0.45 d PD 2
H3BA H 0.1993(18) 1.0508(17) 0.5280(13) 0.110 Uiso 0.45 calc PR 2
C4B C 0.2912(22) 0.9367(23) 0.5150(16) 0.159(20) Uiso 0.45 d PD 2
C5B C 0.3268(19) 0.8796(19) 0.4624(18) 0.176(24) Uiso 0.45 d PD 2
H5BA H 0.3743(19) 0.8269(19) 0.4765(18) 0.211 Uiso 0.45 calc PR 2
C6B C 0.2899(15) 0.9022(14) 0.3866(12) 0.116(14) Uiso 0.45 d PD 2
C7B C 0.3345(12) 0.8377(14) 0.3352(11) 0.064(7) Uiso 0.45 d PD 2
O7B O 0.3880(18) 0.7640(15) 0.3564(14) 0.063(5) Uiso 0.45 d PD 2
O8' O 0.3136(5) 0.8649(5) 0.2573(4) 0.0689(15) Uani 1 d D .
C9' C 0.0908(17) 1.1149(16) 0.3911(20) 0.162(17) Uani 0.55 d PDU 1
H9'A H 0.0290(17) 1.0970(16) 0.3753(20) 0.195 Uiso 0.55 calc PR 1
C10' C 0.1648(33) 1.1885(21) 0.3098(19) 0.166(15) Uani 0.55 d PDU 1
H10G H 0.1992(33) 1.1599(21) 0.2650(19) 0.249 Uiso 0.55 calc PR 1
H10H H 0.2233(33) 1.2094(21) 0.3251(19) 0.249 Uiso 0.55 calc PR 1
H10I H 0.1179(33) 1.2421(21) 0.2887(19) 0.249 Uiso 0.55 calc PR 1
C11' C 0.0384(42) 1.1652(31) 0.4599(24) 0.162(21) Uani 0.55 d PDU 1
H11G H -0.0085(42) 1.1216(31) 0.5119(24) 0.243 Uiso 0.55 calc PR 1
H11H H -0.0072(42) 1.2189(31) 0.4372(24) 0.243 Uiso 0.55 calc PR 1
H11I H 0.0982(42) 1.1863(31) 0.4737(24) 0.243 Uiso 0.55 calc PR 1
C12' C 0.2570(17) 0.8607(18) 0.6275(13) 0.128(10) Uani 0.55 d PDU 1
H12C H 0.3058(17) 0.8033(18) 0.6307(13) 0.154 Uiso 0.55 calc PR 1
C13' C 0.1407(19) 0.8349(22) 0.6950(15) 0.136(12) Uani 0.55 d PD 1
H13G H 0.1066(19) 0.7883(22) 0.6838(15) 0.204 Uiso 0.55 calc PR 1
H13H H 0.0924(19) 0.8909(22) 0.6911(15) 0.204 Uiso 0.55 calc PR 1
H13I H 0.1501(19) 0.8094(22) 0.7525(15) 0.204 Uiso 0.55 calc PR 1
C14' C 0.3141(28) 0.9346(26) 0.6430(24) 0.165(15) Uani 0.55 d PDU 1
H14G H 0.3868(28) 0.9494(26) 0.5999(24) 0.248 Uiso 0.55 calc PR 1
H14H H 0.3246(28) 0.9097(26) 0.7002(24) 0.248 Uiso 0.55 calc PR 1
H14I H 0.2669(28) 0.9912(26) 0.6388(24) 0.248 Uiso 0.55 calc PR 1
C9B C 0.1116(14) 1.1240(13) 0.3934(14) 0.067(6) Uiso 0.45 d PD 2
H9BA H 0.0568(14) 1.1158(13) 0.3657(14) 0.081 Uiso 0.45 calc PR 2
C10B C 0.2196(20) 1.1794(22) 0.3287(17) 0.099(8) Uiso 0.45 d PD 2
H10J H 0.1979(20) 1.2432(22) 0.2996(17) 0.148 Uiso 0.45 calc PR 2
H10K H 0.2566(20) 1.1482(22) 0.2863(17) 0.148 Uiso 0.45 calc PR 2
H10L H 0.2709(20) 1.1812(22) 0.3604(17) 0.148 Uiso 0.45 calc PR 2
C11B C 0.0623(34) 1.1732(29) 0.4630(20) 0.094(10) Uiso 0.45 d PD 2
H11J H 0.0157(34) 1.2269(29) 0.4419(20) 0.141 Uiso 0.45 calc PR 2
H11K H 0.1235(34) 1.1943(29) 0.4753(20) 0.141 Uiso 0.45 calc PR 2
H11L H 0.0170(34) 1.1292(29) 0.5155(20) 0.141 Uiso 0.45 calc PR 2
C12B C 0.3379(29) 0.9007(31) 0.5942(19) 0.175(20) Uiso 0.45 d PD 2
H12D H 0.3756(29) 0.8389(31) 0.5949(19) 0.210 Uiso 0.45 calc PR 2
C13B C 0.2332(31) 0.8833(37) 0.6738(28) 0.156(17) Uiso 0.45 d PD 2
H13J H 0.1814(31) 0.8440(37) 0.6692(28) 0.234 Uiso 0.45 calc PR 2
H13K H 0.1962(31) 0.9430(37) 0.6765(28) 0.234 Uiso 0.45 calc PR 2
H13L H 0.2560(31) 0.8518(37) 0.7258(28) 0.234 Uiso 0.45 calc PR 2
C14B C 0.4227(40) 0.9628(45) 0.5986(40) 0.236(32) Uiso 0.45 d PD 2
H14J H 0.4877(40) 0.9725(45) 0.5478(40) 0.353 Uiso 0.45 calc PR 2
H14K H 0.4469(40) 0.9319(45) 0.6501(40) 0.353 Uiso 0.45 calc PR 2
H14L H 0.3871(40) 1.0231(45) 0.6008(40) 0.353 Uiso 0.45 calc PR 2
O21' O 0.0851(5) 1.0152(5) 0.1640(4) 0.070(2) Uani 1 d . .
C21' C -0.0239(7) 0.9934(7) 0.1734(6) 0.062(2) Uani 1 d . .
C22' C -0.0834(8) 1.0629(7) 0.1215(6) 0.066(2) Uani 1 d . .
C23' C -0.1915(8) 1.0395(9) 0.1272(7) 0.080(3) Uani 1 d . .
H23B H -0.2326(8) 1.0837(9) 0.0933(7) 0.096 Uiso 1 calc R .
C24' C -0.2407(8) 0.9527(8) 0.1816(7) 0.073(2) Uani 1 d . .
C25' C -0.1793(8) 0.8879(8) 0.2331(6) 0.071(2) Uani 1 d . .
H25B H -0.2115(8) 0.8300(8) 0.2706(6) 0.085 Uiso 1 calc R .
C26' C -0.0703(8) 0.9077(7) 0.2299(6) 0.068(2) Uani 1 d . .
C27' C -0.0102(8) 0.8368(7) 0.2885(6) 0.066(2) Uani 1 d . .
O27' O 0.0879(6) 0.8483(5) 0.2870(4) 0.075(2) Uani 1 d . .
O28' O -0.0662(6) 0.7619(5) 0.3400(5) 0.083(2) Uani 1 d . .
C29' C -0.0293(8) 1.1560(7) 0.0608(6) 0.068(2) Uani 1 d . .
H29B H 0.0249(8) 1.1691(7) 0.0866(6) 0.082 Uiso 1 calc R .
C30' C -0.1098(15) 1.2408(10) 0.0493(11) 0.139(7) Uani 1 d . .
H30D H -0.1524(15) 1.2457(10) 0.1055(11) 0.208 Uiso 1 calc R .
H30E H -0.1612(15) 1.2332(10) 0.0201(11) 0.208 Uiso 1 calc R .
H30F H -0.0670(15) 1.2975(10) 0.0149(11) 0.208 Uiso 1 calc R .
C31' C 0.0391(17) 1.1456(12) -0.0256(10) 0.144(7) Uani 1 d U .
H31D H 0.0895(17) 1.0912(12) -0.0164(10) 0.215 Uiso 1 calc R .
H31E H 0.0829(17) 1.2017(12) -0.0604(10) 0.215 Uiso 1 calc R .
H31F H -0.0113(17) 1.1374(12) -0.0553(10) 0.215 Uiso 1 calc R .
C32' C -0.3615(9) 0.9303(10) 0.1886(8) 0.099(4) Uani 1 d D .
H32C H -0.3947(9) 0.8825(10) 0.2452(8) 0.119 Uiso 0.50 calc PR 1
H32D H -0.3771(9) 0.8674(10) 0.2297(8) 0.119 Uiso 0.50 d PR 2
C33' C -0.3442(34) 0.8894(38) 0.1149(29) 0.129(17) Uani 0.50 d PD 1
H33G H -0.2965(34) 0.8331(38) 0.1240(29) 0.193 Uiso 0.50 calc PR 1
H33H H -0.3085(34) 0.9357(38) 0.0600(29) 0.193 Uiso 0.50 calc PR 1
H33I H -0.4167(34) 0.8737(38) 0.1143(29) 0.193 Uiso 0.50 calc PR 1
C34' C -0.4366(28) 1.0199(20) 0.1774(29) 0.166(23) Uani 0.50 d PD 1
H34G H -0.4456(28) 1.0436(20) 0.2248(29) 0.249 Uiso 0.50 calc PR 1
H34H H -0.5099(28) 1.0053(20) 0.1773(29) 0.249 Uiso 0.50 calc PR 1
H34I H -0.4016(28) 1.0672(20) 0.1231(29) 0.249 Uiso 0.50 calc PR 1
C33B C -0.3792(31) 0.9194(37) 0.1077(20) 0.116(14) Uani 0.50 d PD 2
H33J H -0.3211(31) 0.8776(37) 0.0860(20) 0.173 Uiso 0.50 calc PR 2
H33K H -0.3750(31) 0.9805(37) 0.0635(20) 0.173 Uiso 0.50 calc PR 2
H33L H -0.4527(31) 0.8932(37) 0.1228(20) 0.173 Uiso 0.50 calc PR 2
C34B C -0.4532(25) 0.9967(21) 0.2243(24) 0.118(13) Uani 0.50 d PDU 2
H34J H -0.4410(25) 1.0029(21) 0.2751(24) 0.177 Uiso 0.50 calc PR 2
H34K H -0.5270(25) 0.9708(21) 0.2398(24) 0.177 Uiso 0.50 calc PR 2
H34L H -0.4492(25) 1.0581(21) 0.1805(24) 0.177 Uiso 0.50 calc PR 2

loop_
_atom_type_symbol
_atom_type_description
_atom_type_scat_dispersion_real
_atom_type_scat_dispersion_imag
_atom_type_scat_source
C C 0.0181 0.0091 'International Tables Vol C Tables 4.2.6.8 and 6.1.1.4'
H H 0.0000 0.0000 'International Tables Vol C Tables 4.2.6.8 and 6.1.1.4'
O O 0.0492 0.0322 'International Tables Vol C Tables 4.2.6.8 and 6.1.1.4'
Cl Cl 0.3639 0.7018 'International Tables Vol C Tables 4.2.6.8 and 6.1.1.4'
W W -5.4734 5.5774 'International Tables Vol C Tables 4.2.6.8 and 6.1.1.4'

loop_
_geom_angle_atom_site_label_1
_geom_angle_atom_site_label_2
_geom_angle_atom_site_label_3
_geom_angle
_geom_angle_site_symmetry_1
_geom_angle_site_symmetry_3
_geom_angle_publ_flag
O W O21 97.4(3) . . ?
O W O1 99.2(4) . . ?
O21 W O1 92.9(3) . . ?
O W O8 100.9(3) . . ?
O21 W O8 161.7(3) . . ?
O1 W O8 84.1(3) . . ?
O W O27 177.4(3) . . ?
O21 W O27 80.0(3) . . ?
O1 W O27 81.3(3) . . ?
O8 W O27 81.7(3) . . ?
O W Cl 96.6(3) . . ?
O21 W Cl 92.6(2) . . ?
O1 W Cl 162.5(3) . . ?
O8 W Cl 85.5(2) . . ?
O27 W Cl 83.3(2) . . ?
C1 O1 W 135.3(6) . . ?
O1 C1 C6 120.6(10) . . ?
O1 C1 C2 117.6(10) . . ?
C6 C1 C2 121.7(11) . . ?
C3 C2 C1 117.7(11) . . ?
C3 C2 C9 119.1(12) . . ?
C1 C2 C9 123.1(12) . . ?
C2 C3 C4 122.4(12) . . ?
C5 C4 C3 118.6(13) . . ?
C5 C4 C12 123.8(16) . . ?
C3 C4 C12 117.4(14) . . ?
C4 C5 C6 120.1(12) . . ?
C1 C6 C5 119.4(11) . . ?
C1 C6 C7 122.6(10) . . ?
C5 C6 C7 118.0(10) . . ?
O7 C7 O8 116.9(9) . . ?
O7 C7 C6 123.0(9) . . ?
O8 C7 C6 120.0(8) . . ?
C7 O8 W 133.4(6) . . ?
C2 C9 C10 114.1(13) . . ?
C2 C9 C10A 122.5(19) . . ?
C2 C9 C11 114.6(12) . . ?
C10 C9 C11 112.6(12) . . ?
C2 C9 C11A 113.1(31) . . ?
C10A C9 C11A 110.7(15) . . ?
C4 C12 C13A 124.6(21) . . ?
C4 C12 C13 113.3(17) . . ?
C4 C12 C14 114.7(18) . . ?
C13 C12 C14 112.7(14) . . ?
C4 C12 C14A 116.2(22) . . ?
C13A C12 C14A 112.8(14) . . ?
C21 O21 W 138.6(6) . . ?
C26 C21 O21 121.7(8) . . ?
C26 C21 C22 122.0(9) . . ?
O21 C21 C22 116.3(9) . . ?
C23 C22 C21 115.7(10) . . ?
C23 C22 C29 125.2(9) . . ?
C21 C22 C29 119.1(9) . . ?
C24 C23 C22 124.1(9) . . ?
C23 C24 C25 118.1(11) . . ?
C23 C24 C32 125.1(11) . . ?
C25 C24 C32 116.8(13) . . ?
C24 C25 C26 120.4(12) . . ?
C21 C26 C25 119.2(9) . . ?
C21 C26 C27 121.1(9) . . ?
C25 C26 C27 119.6(10) . . ?
O27 C27 O28 120.1(9) . . ?
O27 C27 C26 123.6(9) . . ?
O28 C27 C26 116.2(9) . . ?
C27 O27 W 131.0(6) . . ?
C22 C29 C30 107.6(10) . . ?
C22 C29 C31 113.2(10) . . ?
C30 C29 C31 110.4(10) . . ?
C24 C32 C34 113.9(14) . . ?
C24 C32 C33 112.5(13) . . ?
C34 C32 C33 112.0(13) . . ?
C24 C32 C33A 116.8(25) . . ?
C24 C32 C34A 108.4(21) . . ?
C33A C32 C34A 108.3(14) . . ?
O' W' O1' 95.9(4) . . ?
O' W' O21' 97.2(3) . . ?
O1' W' O21' 95.2(3) . . ?
O' W' O8' 102.5(3) . . ?
O1' W' O8' 83.3(3) . . ?
O21' W' O8' 160.3(3) . . ?
O' W' O27' 177.5(3) . . ?
O1' W' O27' 84.6(3) . . ?
O21' W' O27' 80.3(3) . . ?
O8' W' O27' 80.0(3) . . ?
O' W' Cl' 96.5(3) . . ?
O1' W' Cl' 164.3(2) . . ?
O21' W' Cl' 92.8(2) . . ?
O8' W' Cl' 84.6(2) . . ?
O27' W' Cl' 83.5(2) . . ?
C1' O1' W' 135.9(7) . . ?
C1B O1' W' 137.3(12) . . ?
O1' C1' C6' 120.7(10) . . ?
O1' C1' C2' 117.9(12) . . ?
C6' C1' C2' 121.4(11) . . ?
C3' C2' C1' 114.9(13) . . ?
C3' C2' C9' 131.0(16) . . ?
C1' C2' C9' 114.1(16) . . ?
C4' C3' C2' 125.5(14) . . ?
C3' C4' C5' 118.2(15) . . ?
C3' C4' C12' 123.5(16) . . ?
C5' C4' C12' 118.3(16) . . ?
C4' C5' C6' 119.7(14) . . ?
C1' C6' C5' 120.2(11) . . ?
C1' C6' C7' 123.8(12) . . ?
C5' C6' C7' 115.9(12) . . ?
O7' C7' O8' 120.4(18) . . ?
O7' C7' C6' 123.0(20) . . ?
O8' C7' C6' 116.6(14) . . ?
O1' C1B C6B 119.8(18) . . ?
O1' C1B C2B 120.0(18) . . ?
C6B C1B C2B 120.2(14) . . ?
C3B C2B C1B 117.1(15) . . ?
C3B C2B C9B 123.7(18) . . ?
C1B C2B C9B 119.2(17) . . ?
C4B C3B C2B 124.5(18) . . ?
C3B C4B C5B 118.6(20) . . ?
C3B C4B C12B 129.4(30) . . ?
C5B C4B C12B 112.0(29) . . ?
C4B C5B C6B 119.3(19) . . ?
C1B C6B C5B 120.3(16) . . ?
C1B C6B C7B 125.3(18) . . ?
C5B C6B C7B 114.4(20) . . ?
O7B C7B O8' 118.4(18) . . ?
O7B C7B C6B 126.2(21) . . ?
O8' C7B C6B 115.5(17) . . ?
C7' O8' W' 135.2(8) . . ?
C7B O8' W' 137.6(10) . . ?
C11' C9' C10' 106.8(13) . . ?
C11' C9' C2' 110.3(29) . . ?
C10' C9' C2' 114.1(19) . . ?
C14' C12' C13' 111.2(14) . . ?
C14' C12' C4' 110.0(21) . . ?
C13' C12' C4' 107.3(16) . . ?
C2B C9B C11B 114.9(24) . . ?
C2B C9B C10B 88.8(15) . . ?
C11B C9B C10B 106.6(13) . . ?
C14B C12B C13B 111.4(16) . . ?
C14B C12B C4B 117.5(36) . . ?
C13B C12B C4B 105.3(30) . . ?
C21' O21' W' 140.5(6) . . ?
O21' C21' C26' 121.1(8) . . ?
O21' C21' C22' 116.2(8) . . ?
C26' C21' C22' 122.7(8) . . ?
C23' C22' C21' 116.6(10) . . ?
C23' C22' C29' 122.5(9) . . ?
C21' C22' C29' 120.9(8) . . ?
C22' C23' C24' 122.7(10) . . ?
C25' C24' C23' 118.1(9) . . ?
C25' C24' C32' 120.3(10) . . ?
C23' C24' C32' 121.5(10) . . ?
C24' C25' C26' 121.5(9) . . ?
C21' C26' C25' 118.3(9) . . ?
C21' C26' C27' 122.6(9) . . ?
C25' C26' C27' 119.1(9) . . ?
O27' C27' O28' 122.1(9) . . ?
O27' C27' C26' 122.5(9) . . ?
O28' C27' C26' 115.4(9) . . ?
C27' O27' W' 131.2(6) . . ?
C31' C29' C30' 111.2(12) . . ?
C31' C29' C22' 110.0(10) . . ?
C30' C29' C22' 115.4(10) . . ?
C34' C32' C33' 111.7(14) . . ?
C33B C32' C34B 110.4(14) . . ?
C34' C32' C24' 110.8(17) . . ?
C33' C32' C24' 103.9(18) . . ?
C33B C32' C24' 116.7(17) . . ?
C34B C32' C24' 113.5(17) . . ?

loop_
_geom_bond_atom_site_label_1
_geom_bond_atom_site_label_2
_geom_bond_distance
_geom_bond_site_symmetry_2
_geom_bond_publ_flag
W O 1.687(9) . ?
W O21 1.875(6) . ?
W O1 1.876(8) . ?
W O8 1.957(6) . ?
W O27 2.223(7) . ?
W Cl 2.320(3) . ?
O1 C1 1.378(14) . ?
C1 C6 1.382(14) . ?
C1 C2 1.40(2) . ?
C2 C3 1.35(2) . ?
C2 C9 1.48(2) . ?
C3 C4 1.43(2) . ?
C4 C5 1.37(2) . ?
C4 C12 1.49(2) . ?
C5 C6 1.40(2) . ?
C6 C7 1.457(15) . ?
C7 O7 1.239(11) . ?
C7 O8 1.347(12) . ?
C9 C10 1.513(10) . ?
C9 C10A 1.519(10) . ?
C9 C11 1.521(10) . ?
C9 C11A 1.529(10) . ?
C12 C13A 1.514(10) . ?
C12 C13 1.516(10) . ?
C12 C14 1.518(10) . ?
C12 C14A 1.520(10) . ?
O21 C21 1.379(12) . ?
C21 C26 1.378(14) . ?
C21 C22 1.413(12) . ?
C22 C23 1.39(2) . ?
C22 C29 1.52(2) . ?
C23 C24 1.38(2) . ?
C24 C25 1.39(2) . ?
C24 C32 1.52(2) . ?
C25 C26 1.410(15) . ?
C26 C27 1.479(13) . ?
C27 O27 1.221(12) . ?
C27 O28 1.299(13) . ?
C29 C30 1.53(2) . ?
C29 C31 1.542(14) . ?
C32 C34 1.517(10) . ?
C32 C33 1.525(10) . ?
C32 C33A 1.527(10) . ?
C32 C34A 1.536(10) . ?
W' O' 1.669(8) . ?
W' O1' 1.870(7) . ?
W' O21' 1.871(6) . ?
W' O8' 1.968(6) . ?
W' O27' 2.227(7) . ?
W' Cl' 2.306(3) . ?
O1' C1' 1.372(13) . ?
O1' C1B 1.38(2) . ?
C1' C6' 1.38(2) . ?
C1' C2' 1.41(2) . ?
C2' C3' 1.39(2) . ?
C2' C9' 1.57(3) . ?
C3' C4' 1.37(2) . ?
C4' C5' 1.37(2) . ?
C4' C12' 1.53(3) . ?
C5' C6' 1.41(2) . ?
C6' C7' 1.46(2) . ?
C7' O7' 1.22(2) . ?
C7' O8' 1.32(2) . ?
C1B C6B 1.38(2) . ?
C1B C2B 1.40(2) . ?
C2B C3B 1.39(2) . ?
C2B C9B 1.48(2) . ?
C3B C4B 1.35(3) . ?
C4B C5B 1.38(3) . ?
C4B C12B 1.53(3) . ?
C5B C6B 1.42(3) . ?
C6B C7B 1.46(2) . ?
C7B O7B 1.21(2) . ?
C7B O8' 1.35(2) . ?
C9' C11' 1.538(10) . ?
C9' C10' 1.543(10) . ?
C12' C14' 1.521(10) . ?
C12' C13' 1.528(10) . ?
C9B C11B 1.534(10) . ?
C9B C10B 1.554(10) . ?
C12B C14B 1.522(11) . ?
C12B C13B 1.524(10) . ?
O21' C21' 1.375(11) . ?
C21' C26' 1.376(14) . ?
C21' C22' 1.408(13) . ?
C22' C23' 1.390(14) . ?
C22' C29' 1.507(14) . ?
C23' C24' 1.39(2) . ?
C24' C25' 1.390(14) . ?
C24' C32' 1.531(14) . ?
C25' C26' 1.397(13) . ?
C26' C27' 1.487(13) . ?
C27' O27' 1.237(12) . ?
C27' O28' 1.285(12) . ?
C29' C31' 1.50(2) . ?
C29' C30' 1.506(15) . ?
C32' C34' 1.521(10) . ?
C32' C33' 1.525(10) . ?
C32' C33B 1.526(10) . ?
C32' C34B 1.529(10) . ?
